data_2235801
loop_
_publ_author_name
'Ye, Fei'
'Li, Ying'
'Fu, Ying'
'Zhao, Li-Xia'
'Gao, Shuang'

_publ_section_title
;
 1-(6-Bromo-3,4-dihydro-2<i>H</i>-1,4-benzoxazin-4-yl)-2,2-dichloroethanone
;
_journal_coeditor_code FY2057
_journal_issue 8
_journal_name_full 'Acta Crystallographica Section E'
_journal_page_first o2509
_journal_paper_doi 10.1107/S1600536812032011
_journal_volume 68
_journal_year 2012
_chemical_formula_iupac 'C10 H8 Br Cl2 N O2'
_chemical_formula_moiety 'C10 H8 Br Cl2 N O2'
_chemical_formula_sum 'C10 H8 Br Cl2 N O2'
_chemical_formula_weight 324.97
_chemical_name_systematic
;
1-(6-Bromo-3,4-dihydro-2<i>H</i>-1,4-benzoxazin-4-yl)-2,2-dichloroethanone
;
_space_group_IT_number 14
_symmetry_cell_setting monoclinic
_symmetry_space_group_name_Hall '-P 2yn'
_symmetry_space_group_name_H-M 'P 1 21/n 1'
_atom_sites_solution_hydrogens geom
_atom_sites_solution_primary direct
_atom_sites_solution_secondary difmap
_audit_creation_method SHELXL-97
_cell_angle_alpha 90.00
_cell_angle_beta 93.5450(10)
_cell_angle_gamma 90.00
_cell_formula_units_Z 4
_cell_length_a 6.8220(8)
_cell_length_b 23.567(3)
_cell_length_c 7.3746(9)
_cell_measurement_reflns_used 4705
_cell_measurement_temperature 298(2)
_cell_measurement_theta_max 25.83
_cell_measurement_theta_min 2.77
_cell_volume 1183.4(3)
_computing_cell_refinement 'SAINT (Bruker, 1998)'
_computing_data_collection 'SMART (Bruker, 1998)'
_computing_data_reduction 'SAINT (Bruker, 1998)'
_computing_molecular_graphics 'SHELXTL (Sheldrick, 2008)'
_computing_publication_material 'SHELXTL (Sheldrick, 2008)'
_computing_structure_refinement 'SHELXL97 (Sheldrick, 2008)'
_computing_structure_solution 'SHELXS97 (Sheldrick, 2008)'
_diffrn_ambient_temperature 298(2)
_diffrn_measured_fraction_theta_full 0.997
_diffrn_measured_fraction_theta_max 0.997
_diffrn_measurement_device_type 'Bruker SMART APEX CCD area-detector'
_diffrn_measurement_method '\f and \w scans'
_diffrn_radiation_monochromator graphite
_diffrn_radiation_source 'fine-focus sealed tube'
_diffrn_radiation_type MoK\a
_diffrn_radiation_wavelength 0.71073
_diffrn_reflns_av_R_equivalents 0.0195
_diffrn_reflns_av_sigmaI/netI 0.0164
_diffrn_reflns_limit_h_max 9
_diffrn_reflns_limit_h_min -9
_diffrn_reflns_limit_k_max 30
_diffrn_reflns_limit_k_min -31
_diffrn_reflns_limit_l_max 9
_diffrn_reflns_limit_l_min -9
_diffrn_reflns_number 11742
_diffrn_reflns_theta_full 28.27
_diffrn_reflns_theta_max 28.27
_diffrn_reflns_theta_min 2.90
_exptl_absorpt_coefficient_mu 3.908
_exptl_absorpt_correction_T_max 0.335
_exptl_absorpt_correction_T_min 0.228
_exptl_absorpt_correction_type multi-scan
_exptl_absorpt_process_details '(SADABS; Sheldrick, 2002)'
_exptl_crystal_colour colourless
_exptl_crystal_density_diffrn 1.824
_exptl_crystal_density_meas 1.824
_exptl_crystal_density_method 'not measured'
_exptl_crystal_description block
_exptl_crystal_F_000 640.0
_exptl_crystal_size_max 0.40
_exptl_crystal_size_mid 0.38
_exptl_crystal_size_min 0.28
_refine_diff_density_max 0.442
_refine_diff_density_min -0.919
_refine_ls_extinction_method none
_refine_ls_goodness_of_fit_ref 1.086
_refine_ls_hydrogen_treatment constr
_refine_ls_matrix_type full
_refine_ls_number_parameters 145
_refine_ls_number_reflns 2924
_refine_ls_number_restraints 0
_refine_ls_restrained_S_all 1.086
_refine_ls_R_factor_all 0.0510
_refine_ls_R_factor_gt 0.0381
_refine_ls_shift/su_max 0.000
_refine_ls_shift/su_mean 0.000
_refine_ls_structure_factor_coef Fsqd
_refine_ls_weighting_details 'calc w=1/[\s^2^(Fo^2^)+(0.0487P)^2^+0.7003P] where P=(Fo^2^+2Fc^2^)/3'
_refine_ls_weighting_scheme calc
_refine_ls_wR_factor_gt 0.0949
_refine_ls_wR_factor_ref 0.1021
_reflns_number_gt 2924
_reflns_number_total 2924
_reflns_threshold_expression I>2\s(I)
_cod_data_source_file fy2057.cif
_cod_data_source_block I
_cod_original_sg_symbol_H-M 'P 21/n'
_cod_database_code 2235801
_cod_database_fobs_code 2235801

loop_
_symmetry_equiv_pos_as_xyz
'x, y, z'
'-x+1/2, y+1/2, -z+1/2'
'-x, -y, -z'
'x-1/2, -y-1/2, z-1/2'

loop_
_atom_site_type_symbol
_atom_site_label
_atom_site_fract_x
_atom_site_fract_y
_atom_site_fract_z
_atom_site_U_iso_or_equiv
_atom_site_adp_type
_atom_site_calc_flag
_atom_site_refinement_flags
_atom_site_occupancy
_atom_site_symmetry_multiplicity
C C11 0.5861(5) 0.13121(15) 0.7608(5) 0.0693(9) Uani d . 1 1
H H11A 0.5504 0.1652 0.8251 0.083 Uiso calc R 1 1
H H11B 0.4856 0.1243 0.6644 0.083 Uiso calc R 1 1
C C12 0.7804(5) 0.14020(15) 0.6796(4) 0.0640(9) Uani d . 1 1
H H12A 0.8180 0.1062 0.6160 0.077 Uiso calc R 1 1
H H12B 0.7708 0.1713 0.5933 0.077 Uiso calc R 1 1
C C13 0.9285(5) 0.02632(13) 1.2299(4) 0.0535(7) Uani d . 1 1
H H13 0.9280 -0.0021 1.3173 0.064 Uiso calc R 1 1
C C1 0.7665(5) 0.03564(13) 1.1156(4) 0.0561(7) Uani d . 1 1
H H1 0.6559 0.0130 1.1240 0.067 Uiso calc R 1 1
C C2 0.7655(4) 0.07871(12) 0.9869(4) 0.0484(6) Uani d . 1 1
C C3 1.0255(4) 0.23991(11) 0.6714(3) 0.0464(6) Uani d . 1 1
H H3 0.8872 0.2438 0.6289 0.056 Uiso calc R 1 1
O O1 0.5943(3) 0.08487(10) 0.8818(3) 0.0658(6) Uani d . 1 1
C C5 1.0986(4) 0.10184(10) 1.0846(3) 0.0414(5) Uani d . 1 1
H H5 1.2119 0.1232 1.0742 0.050 Uiso calc R 1 1
C C6 1.0390(4) 0.20127(11) 0.8395(3) 0.0436(6) Uani d . 1 1
C C7 0.9324(4) 0.11209(10) 0.9693(3) 0.0403(5) Uani d . 1 1
C C8 1.0934(4) 0.05971(11) 1.2139(4) 0.0440(6) Uani d . 1 1
O O2 1.1457(3) 0.21396(9) 0.9706(3) 0.0601(6) Uani d . 1 1
N N1 0.9288(3) 0.15339(9) 0.8282(3) 0.0477(5) Uani d . 1 1
Br Br1 1.31802(5) 0.046715(14) 1.37285(4) 0.06190(14) Uani d . 1 1
Cl Cl2 1.12004(16) 0.30735(4) 0.72659(12) 0.0759(3) Uani d . 1 1
Cl Cl3 1.15557(16) 0.20811(5) 0.49693(13) 0.0834(3) Uani d . 1 1

loop_
_atom_site_aniso_label
_atom_site_aniso_U_11
_atom_site_aniso_U_22
_atom_site_aniso_U_33
_atom_site_aniso_U_12
_atom_site_aniso_U_13
_atom_site_aniso_U_23
C11 0.0554(18) 0.069(2) 0.079(2) -0.0032(15) -0.0341(16) -0.0157(17)
C12 0.072(2) 0.0626(18) 0.0528(16) -0.0159(15) -0.0313(15) -0.0025(14)
C13 0.0639(18) 0.0466(14) 0.0513(15) -0.0081(13) 0.0138(13) 0.0011(12)
C1 0.0510(16) 0.0524(16) 0.0665(18) -0.0156(13) 0.0155(14) -0.0071(13)
C2 0.0414(13) 0.0462(14) 0.0570(15) -0.0054(11) -0.0018(11) -0.0139(12)
C3 0.0450(13) 0.0492(14) 0.0436(13) 0.0012(11) -0.0083(11) 0.0065(11)
O1 0.0448(11) 0.0669(14) 0.0835(15) -0.0111(10) -0.0128(10) -0.0057(12)
C5 0.0423(13) 0.0382(12) 0.0434(12) -0.0042(10) -0.0004(10) 0.0012(10)
C6 0.0411(12) 0.0449(13) 0.0430(13) -0.0011(10) -0.0121(10) 0.0052(10)
C7 0.0420(13) 0.0356(12) 0.0428(12) -0.0021(10) -0.0022(10) -0.0046(10)
C8 0.0512(14) 0.0406(13) 0.0405(12) 0.0024(11) 0.0043(11) 0.0002(10)
O2 0.0667(13) 0.0535(11) 0.0559(11) -0.0221(10) -0.0302(10) 0.0168(9)
N1 0.0520(13) 0.0427(11) 0.0455(11) -0.0083(10) -0.0194(10) 0.0016(9)
Br1 0.0668(2) 0.0634(2) 0.05402(19) 0.00348(14) -0.00809(14) 0.01693(13)
Cl2 0.1089(7) 0.0562(5) 0.0599(5) -0.0264(4) -0.0170(4) 0.0171(4)
Cl3 0.0936(7) 0.0934(7) 0.0651(5) 0.0173(5) 0.0213(5) 0.0018(5)

loop_
_atom_type_symbol
_atom_type_description
_atom_type_scat_dispersion_real
_atom_type_scat_dispersion_imag
_atom_type_scat_source
C C 0.0033 0.0016 'International Tables Vol C Tables 4.2.6.8 and 6.1.1.4'
H H 0.0000 0.0000 'International Tables Vol C Tables 4.2.6.8 and 6.1.1.4'
N N 0.0061 0.0033 'International Tables Vol C Tables 4.2.6.8 and 6.1.1.4'
O O 0.0106 0.0060 'International Tables Vol C Tables 4.2.6.8 and 6.1.1.4'
Cl Cl 0.1484 0.1585 'International Tables Vol C Tables 4.2.6.8 and 6.1.1.4'
Br Br -0.2901 2.4595 'International Tables Vol C Tables 4.2.6.8 and 6.1.1.4'

loop_
_geom_angle_atom_site_label_1
_geom_angle_atom_site_label_2
_geom_angle_atom_site_label_3
_geom_angle
O1 C11 C12 111.1(3)
O1 C11 H11A 109.4
C12 C11 H11A 109.4
O1 C11 H11B 109.4
C12 C11 H11B 109.4
H11A C11 H11B 108.0
N1 C12 C11 108.3(3)
N1 C12 H12A 110.0
C11 C12 H12A 110.0
N1 C12 H12B 110.0
C11 C12 H12B 110.0
H12A C12 H12B 108.4
C1 C13 C8 119.2(3)
C1 C13 H13 120.4
C8 C13 H13 120.4
C13 C1 C2 120.6(3)
C13 C1 H1 119.7
C2 C1 H1 119.7
O1 C2 C1 115.6(3)
O1 C2 C7 124.0(3)
C1 C2 C7 120.4(3)
C6 C3 Cl2 110.32(17)
C6 C3 Cl3 109.09(19)
Cl2 C3 Cl3 110.98(16)
C6 C3 H3 108.8
Cl2 C3 H3 108.8
Cl3 C3 H3 108.8
C2 O1 C11 116.1(2)
C8 C5 C7 119.5(2)
C8 C5 H5 120.3
C7 C5 H5 120.3
O2 C6 N1 123.9(2)
O2 C6 C3 120.1(2)
N1 C6 C3 116.0(2)
C5 C7 C2 118.8(2)
C5 C7 N1 122.7(2)
C2 C7 N1 118.4(2)
C5 C8 C13 121.6(3)
C5 C8 Br1 119.3(2)
C13 C8 Br1 119.1(2)
C6 N1 C7 122.7(2)
C6 N1 C12 124.9(2)
C7 N1 C12 112.2(2)

loop_
_geom_bond_atom_site_label_1
_geom_bond_atom_site_label_2
_geom_bond_distance
C11 O1 1.409(4)
C11 C12 1.503(5)
C11 H11A 0.9700
C11 H11B 0.9700
C12 N1 1.479(3)
C12 H12A 0.9700
C12 H12B 0.9700
C13 C1 1.365(5)
C13 C8 1.384(4)
C13 H13 0.9300
C1 C2 1.390(4)
C1 H1 0.9300
C2 O1 1.369(3)
C2 C7 1.397(4)
C3 C6 1.536(3)
C3 Cl2 1.754(3)
C3 Cl3 1.774(3)
C3 H3 0.9800
C5 C8 1.379(4)
C5 C7 1.396(3)
C5 H5 0.9300
C6 O2 1.211(3)
C6 N1 1.356(3)
C7 N1 1.424(3)
C8 Br1 1.895(3)

loop_
_geom_hbond_atom_site_label_D
_geom_hbond_atom_site_label_H
_geom_hbond_atom_site_label_A
_geom_hbond_site_symmetry_A
_geom_hbond_distance_DH
_geom_hbond_distance_HA
_geom_hbond_distance_DA
_geom_hbond_angle_DHA
C3 H3 O2 4_565 0.98 2.20 3.101(3) 152.6
C12 H12B Cl2 4_565 0.97 2.88 3.664(3) 138.9
C11 H11B Br1 1_454 0.97 2.99 3.853(3) 148.2

loop_
_cod_related_entry_id
_cod_related_entry_database
_cod_related_entry_code
1 ChemSpider 30657957
